data_7058596
loop_
_publ_author_name
'Arendt-Pindel, Agata'
'Marsza\/lek-Harych, Aleksandra'
'G\;ebarowska, El\.zbieta'
'G\;ebarowski, Tomasz'
'J\;edrzkiewicz, Dawid'
'Pl\;askowska, El\.zbieta'
'Zalewski, Dariusz'
'Gulia, Nurbey'
'Szafert, S\/lawomir'
'Ejfler, Jolanta'

_publ_section_title
;
 Design and functionalization of bioactive benzoxazines. An unexpected
 ortho-substitution effect
;
_journal_issue 30
_journal_name_full 'New Journal of Chemistry'
_journal_page_first 12042
_journal_paper_doi 10.1039/C8NJ06440G
_journal_volume 43
_journal_year 2019
_chemical_formula_moiety 'C28 H49 N O'
_chemical_formula_sum 'C28 H49 N O'
_chemical_formula_weight 415.68
_space_group_crystal_system monoclinic
_space_group_IT_number 14
_space_group_name_Hall '-P 2ybc'
_space_group_name_H-M_alt 'P 1 21/c 1'
_symmetry_space_group_name_Hall '-P 2ybc'
_symmetry_space_group_name_H-M 'P 1 21/c 1'
_atom_sites_solution_hydrogens geom
_audit_creation_method SHELXL-2017/1
_audit_update_record
;
2018-08-06 deposited with the CCDC.    2019-07-02 downloaded from the CCDC.
;
_cell_angle_alpha 90
_cell_angle_beta 92.34(4)
_cell_angle_gamma 90
_cell_formula_units_Z 4
_cell_length_a 5.696(3)
_cell_length_b 9.055(4)
_cell_length_c 50.29(2)
_cell_measurement_reflns_used 2838
_cell_measurement_temperature 100(2)
_cell_measurement_theta_max 28.8058
_cell_measurement_theta_min 2.7674
_cell_volume 2592(2)
_computing_cell_refinement
;
CrysAlisPro, Agilent Technologies,
Version 1.171.36.21 (release 14-08-2012 CrysAlis171 .NET)
(compiled Sep 14 2012,17:21:16)
;
_computing_data_collection
;
CrysAlisPro, Agilent Technologies,
Version 1.171.36.21 (release 14-08-2012 CrysAlis171 .NET)
(compiled Sep 14 2012,17:21:16)
;
_computing_data_reduction
;
CrysAlisPro, Agilent Technologies,
Version 1.171.36.21 (release 14-08-2012 CrysAlis171 .NET)
(compiled Sep 14 2012,17:21:16)
;
_computing_structure_refinement 'SHELXL-2017/1 (Sheldrick, 2017)'
_computing_structure_solution 'SHELXT 2014/5 (Sheldrick, 2014)'
_diffrn_ambient_temperature 100(2)
_diffrn_detector_area_resol_mean 10.3456
_diffrn_measured_fraction_theta_full 0.999
_diffrn_measured_fraction_theta_max 0.869
_diffrn_measurement_device_type 'Xcalibur, Ruby'
_diffrn_measurement_method '\w scans'
_diffrn_radiation_type MoK\a
_diffrn_radiation_wavelength 0.71073
_diffrn_reflns_av_R_equivalents 0.0348
_diffrn_reflns_av_unetI/netI 0.0943
_diffrn_reflns_Laue_measured_fraction_full 0.999
_diffrn_reflns_Laue_measured_fraction_max 0.869
_diffrn_reflns_limit_h_max 7
_diffrn_reflns_limit_h_min -7
_diffrn_reflns_limit_k_max 6
_diffrn_reflns_limit_k_min -12
_diffrn_reflns_limit_l_max 36
_diffrn_reflns_limit_l_min -67
_diffrn_reflns_number 10947
_diffrn_reflns_point_group_measured_fraction_full 0.999
_diffrn_reflns_point_group_measured_fraction_max 0.869
_diffrn_reflns_theta_full 25.500
_diffrn_reflns_theta_max 28.872
_diffrn_reflns_theta_min 2.773
_diffrn_source 'Enhance (Mo) X-ray Source'
_exptl_absorpt_coefficient_mu 0.062
_exptl_absorpt_correction_T_max 1.00000
_exptl_absorpt_correction_T_min 0.88831
_exptl_absorpt_correction_type multi-scan
_exptl_absorpt_process_details
;
CrysAlisPro, Agilent Technologies,
Version 1.171.36.21 (release 14-08-2012 CrysAlis171 .NET)
(compiled Sep 14 2012,17:21:16)
Empirical absorption correction using spherical harmonics,
 implemented in SCALE3 ABSPACK scaling algorithm.
;
_exptl_crystal_colour colourless
_exptl_crystal_density_diffrn 1.065
_exptl_crystal_description plate
_exptl_crystal_F_000 928
_exptl_crystal_size_max 0.420
_exptl_crystal_size_mid 0.100
_exptl_crystal_size_min 0.060
_refine_diff_density_max 0.227
_refine_diff_density_min -0.206
_refine_diff_density_rms 0.045
_refine_ls_extinction_method none
_refine_ls_goodness_of_fit_ref 1.010
_refine_ls_hydrogen_treatment constr
_refine_ls_matrix_type full
_refine_ls_number_parameters 278
_refine_ls_number_reflns 5928
_refine_ls_number_restraints 0
_refine_ls_restrained_S_all 1.010
_refine_ls_R_factor_all 0.1167
_refine_ls_R_factor_gt 0.0596
_refine_ls_shift/su_max 0.000
_refine_ls_shift/su_mean 0.000
_refine_ls_structure_factor_coef Fsqd
_refine_ls_weighting_details 'w=1/[\s^2^(Fo^2^)+(0.0255P)^2^] where P=(Fo^2^+2Fc^2^)/3'
_refine_ls_weighting_scheme calc
_refine_ls_wR_factor_gt 0.0939
_refine_ls_wR_factor_ref 0.1164
_reflns_Friedel_coverage 0.000
_reflns_number_gt 3479
_reflns_number_total 5928
_reflns_threshold_expression 'I > 2\s(I)'
_cod_data_source_file c8nj06440g2.cif
_cod_data_source_block 8
_cod_depositor_comments 'Adding full bibliography for 7058586--7058596.cif.'
_cod_database_code 7058596
_shelx_shelxl_version_number 2017/1
_shelx_space_group_comment
;
The symmetry employed for this shelxl refinement is uniquely defined
by the following loop, which should always be used as a source of
symmetry information in preference to the above space-group names.
They are only intended as comments.
;
_shelx_estimated_absorpt_t_min 0.974
_shelx_estimated_absorpt_t_max 0.996

loop_
_space_group_symop_operation_xyz
'x, y, z'
'-x, y+1/2, -z+1/2'
'-x, -y, -z'
'x, -y-1/2, z-1/2'

loop_
_atom_site_label
_atom_site_type_symbol
_atom_site_fract_x
_atom_site_fract_y
_atom_site_fract_z
_atom_site_U_iso_or_equiv
_atom_site_adp_type
_atom_site_occupancy
_atom_site_site_symmetry_order
_atom_site_calc_flag
_atom_site_refinement_flags_posn
_atom_site_refinement_flags_adp
O1 O 0.72060(19) 0.51252(14) 0.11421(2) 0.0226(3) Uani 1 1 d . .
N1 N 0.6719(2) 0.33421(17) 0.14933(3) 0.0220(4) Uani 1 1 d . .
C1 C -1.1550(3) 0.3486(2) 0.36184(4) 0.0376(6) Uani 1 1 d . .
H1A H -1.231154 0.261333 0.353815 0.056 Uiso 1 1 calc R U
H1B H -1.273514 0.410697 0.369941 0.056 Uiso 1 1 calc R U
H1C H -1.038102 0.317331 0.375533 0.056 Uiso 1 1 calc R U
C2 C -1.0347(3) 0.4359(2) 0.34049(3) 0.0248(5) Uani 1 1 d . .
H2A H -0.960075 0.524423 0.348718 0.030 Uiso 1 1 calc R U
H2B H -1.154709 0.469960 0.327080 0.030 Uiso 1 1 calc R U
C3 C -0.8490(3) 0.3474(2) 0.32657(4) 0.0242(5) Uani 1 1 d . .
H3A H -0.734458 0.308474 0.340147 0.029 Uiso 1 1 calc R U
H3B H -0.925664 0.261857 0.317554 0.029 Uiso 1 1 calc R U
C4 C -0.7172(3) 0.4351(2) 0.30621(3) 0.0227(4) Uani 1 1 d . .
H4A H -0.630439 0.515980 0.315491 0.027 Uiso 1 1 calc R U
H4B H -0.832885 0.480721 0.293480 0.027 Uiso 1 1 calc R U
C5 C -0.5445(3) 0.3447(2) 0.29066(4) 0.0220(4) Uani 1 1 d . .
H5A H -0.631545 0.265345 0.280966 0.026 Uiso 1 1 calc R U
H5B H -0.430716 0.297160 0.303368 0.026 Uiso 1 1 calc R U
C6 C -0.4099(3) 0.4348(2) 0.27083(3) 0.0211(4) Uani 1 1 d . .
H6A H -0.322157 0.513782 0.280553 0.025 Uiso 1 1 calc R U
H6B H -0.523847 0.482951 0.258215 0.025 Uiso 1 1 calc R U
C7 C -0.2380(3) 0.3449(2) 0.25507(3) 0.0218(4) Uani 1 1 d . .
H7A H -0.326217 0.267366 0.245039 0.026 Uiso 1 1 calc R U
H7B H -0.126204 0.295022 0.267706 0.026 Uiso 1 1 calc R U
C8 C -0.0990(3) 0.4356(2) 0.23561(3) 0.0212(4) Uani 1 1 d . .
H8A H -0.210595 0.486865 0.223139 0.025 Uiso 1 1 calc R U
H8B H -0.008264 0.512016 0.245655 0.025 Uiso 1 1 calc R U
C9 C 0.0693(3) 0.3443(2) 0.21962(4) 0.0228(4) Uani 1 1 d . .
H9A H 0.177968 0.291078 0.232138 0.027 Uiso 1 1 calc R U
H9B H -0.022248 0.269454 0.209281 0.027 Uiso 1 1 calc R U
C10 C 0.2131(3) 0.4336(2) 0.20062(3) 0.0208(4) Uani 1 1 d . .
H10A H 0.310201 0.505742 0.210977 0.025 Uiso 1 1 calc R U
H10B H 0.105056 0.489889 0.188485 0.025 Uiso 1 1 calc R U
C11 C 0.3729(3) 0.3392(2) 0.18412(4) 0.0231(4) Uani 1 1 d . .
H11A H 0.489077 0.289254 0.196220 0.028 Uiso 1 1 calc R U
H11B H 0.277253 0.261811 0.174963 0.028 Uiso 1 1 calc R U
C12 C 0.5033(3) 0.4255(2) 0.16350(3) 0.0214(4) Uani 1 1 d . .
H12A H 0.387867 0.468193 0.150399 0.026 Uiso 1 1 calc R U
H12B H 0.588586 0.508262 0.172396 0.026 Uiso 1 1 calc R U
C13 C 0.8315(3) 0.4221(2) 0.13481(3) 0.0266(5) Uani 1 1 d . .
H13A H 0.946222 0.355864 0.126583 0.032 Uiso 1 1 calc R U
H13B H 0.919980 0.487185 0.147474 0.032 Uiso 1 1 calc R U
C14 C 0.5704(3) 0.4351(2) 0.09689(3) 0.0171(4) Uani 1 1 d . .
C15 C 0.5081(3) 0.5000(2) 0.07221(3) 0.0153(4) Uani 1 1 d . .
C16 C 0.3563(3) 0.41827(19) 0.05539(3) 0.0157(4) Uani 1 1 d . .
H16 H 0.314170 0.458512 0.038410 0.019 Uiso 1 1 calc R U
C17 C 0.2625(3) 0.28091(19) 0.06195(3) 0.0153(4) Uani 1 1 d . .
C18 C 0.3292(3) 0.2238(2) 0.08673(3) 0.0177(4) Uani 1 1 d . .
H18 H 0.268392 0.130856 0.091853 0.021 Uiso 1 1 calc R U
C19 C 0.4822(3) 0.2984(2) 0.10429(3) 0.0175(4) Uani 1 1 d . .
C20 C 0.5576(3) 0.2293(2) 0.13065(3) 0.0245(5) Uani 1 1 d . .
H20A H 0.417969 0.186926 0.138917 0.029 Uiso 1 1 calc R U
H20B H 0.667751 0.147270 0.127376 0.029 Uiso 1 1 calc R U
C21 C 0.1061(3) 0.1926(2) 0.04224(3) 0.0183(4) Uani 1 1 d . .
C22 C -0.0854(3) 0.1099(2) 0.05671(4) 0.0414(6) Uani 1 1 d . .
H22A H -0.012156 0.040775 0.069553 0.062 Uiso 1 1 calc R U
H22B H -0.184442 0.055017 0.043738 0.062 Uiso 1 1 calc R U
H22C H -0.182080 0.180808 0.066100 0.062 Uiso 1 1 calc R U
C23 C 0.2626(3) 0.0807(2) 0.02847(4) 0.0385(6) Uani 1 1 d . .
H23A H 0.385532 0.133256 0.019218 0.058 Uiso 1 1 calc R U
H23B H 0.167002 0.022988 0.015591 0.058 Uiso 1 1 calc R U
H23C H 0.335218 0.014302 0.041821 0.058 Uiso 1 1 calc R U
C24 C -0.0170(3) 0.2885(2) 0.02096(4) 0.0314(5) Uani 1 1 d . .
H24A H -0.115889 0.361675 0.029503 0.047 Uiso 1 1 calc R U
H24B H -0.114971 0.226151 0.009082 0.047 Uiso 1 1 calc R U
H24C H 0.100930 0.339338 0.010646 0.047 Uiso 1 1 calc R U
C25 C 0.6003(3) 0.65207(19) 0.06425(3) 0.0169(4) Uani 1 1 d . .
C26 C 0.5175(3) 0.7701(2) 0.08381(3) 0.0219(4) Uani 1 1 d . .
H26A H 0.576749 0.867018 0.078605 0.033 Uiso 1 1 calc R U
H26B H 0.577753 0.746206 0.101836 0.033 Uiso 1 1 calc R U
H26C H 0.345412 0.772076 0.083453 0.033 Uiso 1 1 calc R U
C27 C 0.8707(3) 0.6530(2) 0.06406(4) 0.0249(5) Uani 1 1 d . .
H27A H 0.923145 0.582307 0.050789 0.037 Uiso 1 1 calc R U
H27B H 0.935634 0.625033 0.081693 0.037 Uiso 1 1 calc R U
H27C H 0.925347 0.752184 0.059574 0.037 Uiso 1 1 calc R U
C28 C 0.5104(3) 0.6967(2) 0.03621(3) 0.0220(4) Uani 1 1 d . .
H28A H 0.575954 0.793077 0.031660 0.033 Uiso 1 1 calc R U
H28B H 0.338520 0.702847 0.035729 0.033 Uiso 1 1 calc R U
H28C H 0.559373 0.622682 0.023348 0.033 Uiso 1 1 calc R U

loop_
_atom_site_aniso_label
_atom_site_aniso_U_11
_atom_site_aniso_U_22
_atom_site_aniso_U_33
_atom_site_aniso_U_23
_atom_site_aniso_U_13
_atom_site_aniso_U_12
O1 0.0212(7) 0.0283(8) 0.0179(7) -0.0003(6) -0.0058(5) -0.0047(6)
N1 0.0235(8) 0.0266(9) 0.0157(8) -0.0022(8) -0.0020(7) 0.0030(7)
C1 0.0347(12) 0.0452(14) 0.0335(13) 0.0087(12) 0.0093(10) 0.0053(11)
C2 0.0255(10) 0.0277(12) 0.0211(10) -0.0009(10) 0.0000(8) -0.0032(9)
C3 0.0251(10) 0.0236(11) 0.0238(11) 0.0038(9) -0.0008(8) -0.0019(9)
C4 0.0225(10) 0.0230(11) 0.0225(10) 0.0004(9) 0.0009(8) -0.0025(9)
C5 0.0227(10) 0.0208(11) 0.0225(10) 0.0003(9) 0.0007(8) -0.0038(8)
C6 0.0232(10) 0.0184(10) 0.0214(10) 0.0031(9) -0.0011(8) -0.0011(8)
C7 0.0224(10) 0.0198(11) 0.0231(10) 0.0001(9) -0.0011(8) -0.0025(8)
C8 0.0234(10) 0.0190(10) 0.0211(10) 0.0020(9) -0.0017(8) 0.0001(8)
C9 0.0260(10) 0.0196(11) 0.0227(10) -0.0001(9) 0.0022(8) -0.0012(8)
C10 0.0258(10) 0.0175(10) 0.0190(10) -0.0007(9) -0.0019(8) 0.0002(8)
C11 0.0277(10) 0.0200(11) 0.0215(10) -0.0017(9) -0.0009(8) -0.0005(9)
C12 0.0250(10) 0.0219(11) 0.0168(10) -0.0011(9) -0.0033(8) -0.0002(8)
C13 0.0197(10) 0.0409(13) 0.0186(10) 0.0001(10) -0.0061(8) 0.0024(9)
C14 0.0134(9) 0.0217(10) 0.0161(9) -0.0054(9) -0.0012(7) 0.0010(8)
C15 0.0113(8) 0.0182(10) 0.0166(9) -0.0029(9) 0.0026(7) 0.0013(8)
C16 0.0128(8) 0.0216(10) 0.0128(9) -0.0002(8) 0.0010(7) 0.0040(8)
C17 0.0127(9) 0.0175(10) 0.0160(9) -0.0026(9) 0.0024(7) 0.0021(8)
C18 0.0196(9) 0.0141(10) 0.0196(10) -0.0014(9) 0.0027(7) 0.0020(8)
C19 0.0200(9) 0.0187(10) 0.0137(9) 0.0014(9) -0.0011(7) 0.0030(8)
C20 0.0315(11) 0.0231(11) 0.0186(10) -0.0021(9) -0.0026(8) 0.0042(9)
C21 0.0179(9) 0.0184(10) 0.0185(10) -0.0005(9) -0.0013(7) -0.0005(8)
C22 0.0381(13) 0.0528(16) 0.0327(13) 0.0039(12) -0.0061(10) -0.0247(11)
C23 0.0304(11) 0.0430(14) 0.0410(13) -0.0246(12) -0.0139(10) 0.0119(10)
C24 0.0319(11) 0.0276(12) 0.0333(12) -0.0034(11) -0.0171(9) -0.0030(10)
C25 0.0139(9) 0.0190(10) 0.0180(9) -0.0031(9) 0.0026(7) -0.0021(8)
C26 0.0187(10) 0.0215(11) 0.0256(11) -0.0039(9) 0.0023(8) -0.0019(8)
C27 0.0172(9) 0.0257(11) 0.0318(12) -0.0044(10) 0.0036(8) -0.0024(9)
C28 0.0224(10) 0.0207(10) 0.0232(10) 0.0022(9) 0.0049(8) -0.0038(8)

loop_
_atom_type_symbol
_atom_type_description
_atom_type_scat_dispersion_real
_atom_type_scat_dispersion_imag
_atom_type_scat_source
C C 0.0033 0.0016 'International Tables Vol C Tables 4.2.6.8 and 6.1.1.4'
H H 0.0000 0.0000 'International Tables Vol C Tables 4.2.6.8 and 6.1.1.4'
N N 0.0061 0.0033 'International Tables Vol C Tables 4.2.6.8 and 6.1.1.4'
O O 0.0106 0.0060 'International Tables Vol C Tables 4.2.6.8 and 6.1.1.4'

loop_
_geom_angle_atom_site_label_1
_geom_angle_atom_site_label_2
_geom_angle_atom_site_label_3
_geom_angle
C14 O1 C13 113.88(14)
C13 N1 C20 107.90(14)
C13 N1 C12 112.03(15)
C20 N1 C12 113.07(14)
C2 C1 H1A 109.5
C2 C1 H1B 109.5
H1A C1 H1B 109.5
C2 C1 H1C 109.5
H1A C1 H1C 109.5
H1B C1 H1C 109.5
C1 C2 C3 113.19(17)
C1 C2 H2A 108.9
C3 C2 H2A 108.9
C1 C2 H2B 108.9
C3 C2 H2B 108.9
H2A C2 H2B 107.8
C4 C3 C2 114.06(16)
C4 C3 H3A 108.7
C2 C3 H3A 108.7
C4 C3 H3B 108.7
C2 C3 H3B 108.7
H3A C3 H3B 107.6
C3 C4 C5 114.43(16)
C3 C4 H4A 108.7
C5 C4 H4A 108.7
C3 C4 H4B 108.7
C5 C4 H4B 108.7
H4A C4 H4B 107.6
C4 C5 C6 113.76(16)
C4 C5 H5A 108.8
C6 C5 H5A 108.8
C4 C5 H5B 108.8
C6 C5 H5B 108.8
H5A C5 H5B 107.7
C5 C6 C7 114.04(15)
C5 C6 H6A 108.7
C7 C6 H6A 108.7
C5 C6 H6B 108.7
C7 C6 H6B 108.7
H6A C6 H6B 107.6
C6 C7 C8 114.13(16)
C6 C7 H7A 108.7
C8 C7 H7A 108.7
C6 C7 H7B 108.7
C8 C7 H7B 108.7
H7A C7 H7B 107.6
C9 C8 C7 113.72(15)
C9 C8 H8A 108.8
C7 C8 H8A 108.8
C9 C8 H8B 108.8
C7 C8 H8B 108.8
H8A C8 H8B 107.7
C10 C9 C8 114.32(15)
C10 C9 H9A 108.7
C8 C9 H9A 108.7
C10 C9 H9B 108.7
C8 C9 H9B 108.7
H9A C9 H9B 107.6
C9 C10 C11 113.27(15)
C9 C10 H10A 108.9
C11 C10 H10A 108.9
C9 C10 H10B 108.9
C11 C10 H10B 108.9
H10A C10 H10B 107.7
C12 C11 C10 113.87(15)
C12 C11 H11A 108.8
C10 C11 H11A 108.8
C12 C11 H11B 108.8
C10 C11 H11B 108.8
H11A C11 H11B 107.7
N1 C12 C11 112.89(15)
N1 C12 H12A 109.0
C11 C12 H12A 109.0
N1 C12 H12B 109.0
C11 C12 H12B 109.0
H12A C12 H12B 107.8
N1 C13 O1 114.36(14)
N1 C13 H13A 108.7
O1 C13 H13A 108.7
N1 C13 H13B 108.7
O1 C13 H13B 108.7
H13A C13 H13B 107.6
O1 C14 C19 120.13(15)
O1 C14 C15 118.09(16)
C19 C14 C15 121.77(15)
C16 C15 C14 116.17(17)
C16 C15 C25 121.88(16)
C14 C15 C25 121.96(15)
C15 C16 C17 124.14(16)
C15 C16 H16 117.9
C17 C16 H16 117.9
C18 C17 C16 116.76(15)
C18 C17 C21 121.18(16)
C16 C17 C21 121.95(15)
C17 C18 C19 122.06(17)
C17 C18 H18 119.0
C19 C18 H18 119.0
C18 C19 C14 119.09(16)
C18 C19 C20 120.25(17)
C14 C19 C20 120.63(15)
N1 C20 C19 113.29(16)
N1 C20 H20A 108.9
C19 C20 H20A 108.9
N1 C20 H20B 108.9
C19 C20 H20B 108.9
H20A C20 H20B 107.7
C24 C21 C17 113.29(15)
C24 C21 C22 107.22(15)
C17 C21 C22 110.77(15)
C24 C21 C23 108.58(16)
C17 C21 C23 107.68(14)
C22 C21 C23 109.24(17)
C21 C22 H22A 109.5
C21 C22 H22B 109.5
H22A C22 H22B 109.5
C21 C22 H22C 109.5
H22A C22 H22C 109.5
H22B C22 H22C 109.5
C21 C23 H23A 109.5
C21 C23 H23B 109.5
H23A C23 H23B 109.5
C21 C23 H23C 109.5
H23A C23 H23C 109.5
H23B C23 H23C 109.5
C21 C24 H24A 109.5
C21 C24 H24B 109.5
H24A C24 H24B 109.5
C21 C24 H24C 109.5
H24A C24 H24C 109.5
H24B C24 H24C 109.5
C15 C25 C28 111.81(14)
C15 C25 C26 109.85(14)
C28 C25 C26 107.76(14)
C15 C25 C27 111.08(14)
C28 C25 C27 106.79(14)
C26 C25 C27 109.43(14)
C25 C26 H26A 109.5
C25 C26 H26B 109.5
H26A C26 H26B 109.5
C25 C26 H26C 109.5
H26A C26 H26C 109.5
H26B C26 H26C 109.5
C25 C27 H27A 109.5
C25 C27 H27B 109.5
H27A C27 H27B 109.5
C25 C27 H27C 109.5
H27A C27 H27C 109.5
H27B C27 H27C 109.5
C25 C28 H28A 109.5
C25 C28 H28B 109.5
H28A C28 H28B 109.5
C25 C28 H28C 109.5
H28A C28 H28C 109.5
H28B C28 H28C 109.5

loop_
_geom_bond_atom_site_label_1
_geom_bond_atom_site_label_2
_geom_bond_distance
O1 C14 1.386(2)
O1 C13 1.445(2)
N1 C13 1.431(2)
N1 C20 1.470(2)
N1 C12 1.473(2)
C1 C2 1.519(2)
C1 H1A 0.9800
C1 H1B 0.9800
C1 H1C 0.9800
C2 C3 1.520(2)
C2 H2A 0.9900
C2 H2B 0.9900
C3 C4 1.518(2)
C3 H3A 0.9900
C3 H3B 0.9900
C4 C5 1.520(2)
C4 H4A 0.9900
C4 H4B 0.9900
C5 C6 1.520(2)
C5 H5A 0.9900
C5 H5B 0.9900
C6 C7 1.520(2)
C6 H6A 0.9900
C6 H6B 0.9900
C7 C8 1.524(2)
C7 H7A 0.9900
C7 H7B 0.9900
C8 C9 1.520(2)
C8 H8A 0.9900
C8 H8B 0.9900
C9 C10 1.517(2)
C9 H9A 0.9900
C9 H9B 0.9900
C10 C11 1.519(2)
C10 H10A 0.9900
C10 H10B 0.9900
C11 C12 1.517(2)
C11 H11A 0.9900
C11 H11B 0.9900
C12 H12A 0.9900
C12 H12B 0.9900
C13 H13A 0.9900
C13 H13B 0.9900
C14 C19 1.392(2)
C14 C15 1.406(2)
C15 C16 1.397(2)
C15 C25 1.532(2)
C16 C17 1.399(2)
C16 H16 0.9500
C17 C18 1.387(2)
C17 C21 1.531(2)
C18 C19 1.390(2)
C18 H18 0.9500
C19 C20 1.512(2)
C20 H20A 0.9900
C20 H20B 0.9900
C21 C24 1.526(2)
C21 C22 1.532(2)
C21 C23 1.533(2)
C22 H22A 0.9800
C22 H22B 0.9800
C22 H22C 0.9800
C23 H23A 0.9800
C23 H23B 0.9800
C23 H23C 0.9800
C24 H24A 0.9800
C24 H24B 0.9800
C24 H24C 0.9800
C25 C28 1.534(2)
C25 C26 1.539(2)
C25 C27 1.541(2)
C26 H26A 0.9800
C26 H26B 0.9800
C26 H26C 0.9800
C27 H27A 0.9800
C27 H27B 0.9800
C27 H27C 0.9800
C28 H28A 0.9800
C28 H28B 0.9800
C28 H28C 0.9800
